data_2208088
loop_
_publ_author_name
'Xiu-Jie Ji'
'Chun-Bao Li'
'Chao Liu'

_publ_section_title
;
 3-Hydroxy-4-nitrophenyl 4-toluenesulfonate
;
_journal_coeditor_code HK6079
_journal_issue 2
_journal_name_full 'Acta Crystallographica Section E'
_journal_page_first o753
_journal_page_last o754
_journal_paper_doi 10.1107/S1600536806002406
_journal_volume 62
_journal_year 2006
_chemical_formula_iupac 'C13 H11 N O6 S'
_chemical_formula_moiety 'C13 H11 N O6 S'
_chemical_formula_sum 'C13 H11 N O6 S'
_chemical_formula_weight 309.30
_chemical_melting_point 361
_chemical_name_systematic
;
3-Hydroxy-4-nitrophenyl 4-toluenesulfonate
;
_space_group_IT_number 61
_symmetry_cell_setting orthorhombic
_symmetry_space_group_name_Hall '-P 2ac 2ab'
_symmetry_space_group_name_H-M 'P b c a'
_atom_sites_solution_hydrogens geom
_atom_sites_solution_primary direct
_atom_sites_solution_secondary difmap
_cell_angle_alpha 90.00
_cell_angle_beta 90.00
_cell_angle_gamma 90.00
_cell_formula_units_Z 8
_cell_length_a 6.2331(9)
_cell_length_b 16.000(2)
_cell_length_c 27.741(4)
_cell_measurement_reflns_used 3444
_cell_measurement_temperature 294(2)
_cell_measurement_theta_max 23.80
_cell_measurement_theta_min 2.55
_cell_volume 2766.6(7)
_computing_cell_refinement SMART
_computing_data_collection 'SMART (Bruker, 1997)'
_computing_data_reduction 'SAINT (Bruker, 1997)'
_computing_molecular_graphics 'SHELXTL (Bruker, 1997)'
_computing_publication_material SHELXTL
_computing_structure_refinement 'SHELXL97 (Sheldrick, 1997)'
_computing_structure_solution 'SHELXS97 (Sheldrick, 1997)'
_diffrn_ambient_temperature 294(2)
_diffrn_measured_fraction_theta_full 0.996
_diffrn_measured_fraction_theta_max 0.996
_diffrn_measurement_device_type 'Bruker 1000 CCD area-detector'
_diffrn_measurement_method '\f and \w'
_diffrn_radiation_monochromator graphite
_diffrn_radiation_source 'fine-focus sealed tube'
_diffrn_radiation_type 'Mo K\a'
_diffrn_radiation_wavelength 0.71073
_diffrn_reflns_av_R_equivalents 0.0389
_diffrn_reflns_av_sigmaI/netI 0.0319
_diffrn_reflns_limit_h_max 7
_diffrn_reflns_limit_h_min -7
_diffrn_reflns_limit_k_max 19
_diffrn_reflns_limit_k_min -19
_diffrn_reflns_limit_l_max 17
_diffrn_reflns_limit_l_min -34
_diffrn_reflns_number 14390
_diffrn_reflns_theta_full 26.39
_diffrn_reflns_theta_max 26.39
_diffrn_reflns_theta_min 1.47
_exptl_absorpt_coefficient_mu 0.261
_exptl_absorpt_correction_T_max 0.9693
_exptl_absorpt_correction_T_min 0.9352
_exptl_absorpt_correction_type multi-scan
_exptl_absorpt_process_details '(SADABS; Sheldrick, 1996)'
_exptl_crystal_colour colourless
_exptl_crystal_density_diffrn 1.485
_exptl_crystal_density_method 'not measured'
_exptl_crystal_description block
_exptl_crystal_F_000 1280
_exptl_crystal_size_max 0.26
_exptl_crystal_size_mid 0.24
_exptl_crystal_size_min 0.12
_refine_diff_density_max 0.225
_refine_diff_density_min -0.302
_refine_ls_extinction_method none
_refine_ls_goodness_of_fit_ref 0.998
_refine_ls_hydrogen_treatment constr
_refine_ls_matrix_type full
_refine_ls_number_parameters 191
_refine_ls_number_reflns 2830
_refine_ls_number_restraints 12
_refine_ls_restrained_S_all 1.005
_refine_ls_R_factor_all 0.0782
_refine_ls_R_factor_gt 0.0415
_refine_ls_shift/su_max 0.001
_refine_ls_shift/su_mean 0.000
_refine_ls_structure_factor_coef Fsqd
_refine_ls_weighting_details 'w = 1/[\s^2^(Fo^2^)+(0.0679P)^2^+0.8662P] where P=(Fo^2^+2Fc^2^)/3'
_refine_ls_weighting_scheme calc
_refine_ls_wR_factor_gt 0.1119
_refine_ls_wR_factor_ref 0.1358
_reflns_number_gt 1547
_reflns_number_total 2830
_reflns_threshold_expression I>2\s(I)
_cod_data_source_file hk6079.cif
_cod_data_source_block I
_cod_database_code 2208088
_cod_database_fobs_code 2208088

loop_
_symmetry_equiv_pos_as_xyz
'x, y, z'
'-x+1/2, -y, z+1/2'
'-x, y+1/2, -z+1/2'
'x+1/2, -y+1/2, -z'
'-x, -y, -z'
'x-1/2, y, -z-1/2'
'x, -y-1/2, z-1/2'
'-x-1/2, y-1/2, z'

loop_
_atom_site_label
_atom_site_fract_x
_atom_site_fract_y
_atom_site_fract_z
_atom_site_U_iso_or_equiv
_atom_site_adp_type
_atom_site_calc_flag
_atom_site_refinement_flags
_atom_site_occupancy
_atom_site_type_symbol
S1 0.24533(11) 0.53721(4) 0.16281(2) 0.0527(2) Uani d . 1 S
O1 0.4535(3) 0.55580(12) 0.14504(7) 0.0673(5) Uani d . 1 O
O2 0.2171(4) 0.47795(12) 0.20009(7) 0.0760(6) Uani d . 1 O
O3 0.1081(3) 0.49767(10) 0.11896(6) 0.0580(5) Uani d . 1 O
O4 0.3660(3) 0.60083(17) -0.02989(8) 0.0889(7) Uani d . 1 O
H4 0.3303 0.6295 -0.0530 0.133 Uiso calc R 1 H
O5 0.1007(5) 0.69237(17) -0.07802(8) 0.1012(8) Uani d U 1 O
O6 -0.2130(5) 0.72121(18) -0.04984(10) 0.1190(10) Uani d U 1 O
N1 -0.0392(5) 0.68604(18) -0.04673(10) 0.0779(7) Uani d . 1 N
C1 0.1076(4) 0.62943(14) 0.17497(8) 0.0419(6) Uani d . 1 C
C2 0.1914(4) 0.70479(15) 0.15977(9) 0.0509(6) Uani d . 1 C
H2 0.3242 0.7069 0.1445 0.061 Uiso calc R 1 H
C3 0.0757(5) 0.77672(16) 0.16751(9) 0.0584(7) Uani d . 1 C
H3 0.1323 0.8276 0.1575 0.070 Uiso calc R 1 H
C4 -0.1229(4) 0.77533(16) 0.18985(9) 0.0535(7) Uani d . 1 C
C5 -0.2023(4) 0.69885(17) 0.20520(9) 0.0543(7) Uani d . 1 C
H5 -0.3348 0.6969 0.2206 0.065 Uiso calc R 1 H
C6 -0.0894(4) 0.62558(16) 0.19820(9) 0.0503(6) Uani d . 1 C
H6 -0.1442 0.5747 0.2088 0.060 Uiso calc R 1 H
C7 -0.2495(6) 0.85419(19) 0.19764(12) 0.0813(10) Uani d . 1 C
H7A -0.2286 0.8735 0.2301 0.122 Uiso d R 1 H
H7B -0.3990 0.8432 0.1924 0.122 Uiso d R 1 H
H7C -0.2016 0.8963 0.1754 0.122 Uiso d R 1 H
C8 0.0791(4) 0.54601(14) 0.07732(9) 0.0487(6) Uani d . 1 C
C9 -0.1193(4) 0.58438(18) 0.07118(10) 0.0597(7) Uani d . 1 C
H9 -0.2259 0.5796 0.0945 0.072 Uiso calc R 1 H
C10 -0.1533(4) 0.62911(19) 0.03021(11) 0.0637(8) Uani d . 1 C
H10 -0.2852 0.6549 0.0252 0.076 Uiso calc R 1 H
C11 0.0052(5) 0.63660(16) -0.00393(10) 0.0559(7) Uani d . 1 C
C12 0.2037(4) 0.59743(18) 0.00205(10) 0.0572(7) Uani d . 1 C
C13 0.2378(4) 0.55128(16) 0.04362(10) 0.0550(7) Uani d . 1 C
H13 0.3679 0.5241 0.0485 0.066 Uiso calc R 1 H

loop_
_atom_site_aniso_label
_atom_site_aniso_U_11
_atom_site_aniso_U_22
_atom_site_aniso_U_33
_atom_site_aniso_U_12
_atom_site_aniso_U_13
_atom_site_aniso_U_23
S1 0.0503(4) 0.0493(4) 0.0583(4) 0.0026(3) 0.0015(3) 0.0045(3)
O1 0.0434(10) 0.0768(13) 0.0815(13) 0.0031(9) 0.0042(10) -0.0001(11)
O2 0.0905(15) 0.0606(12) 0.0770(13) 0.0106(11) 0.0018(12) 0.0236(11)
O3 0.0640(11) 0.0453(10) 0.0647(11) -0.0078(9) 0.0043(9) -0.0063(9)
O4 0.0628(13) 0.129(2) 0.0754(15) 0.0072(13) 0.0163(12) 0.0107(14)
O5 0.111(2) 0.123(2) 0.0695(14) -0.0054(17) -0.0011(15) 0.0108(14)
O6 0.122(2) 0.134(2) 0.1013(19) 0.0520(19) -0.0160(17) 0.0158(17)
N1 0.090(2) 0.0789(18) 0.0648(17) 0.0025(16) -0.0107(17) -0.0103(15)
C1 0.0430(13) 0.0440(13) 0.0388(12) -0.0043(10) 0.0004(10) -0.0004(10)
C2 0.0493(14) 0.0506(15) 0.0528(14) -0.0074(11) 0.0113(12) -0.0004(12)
C3 0.0708(18) 0.0427(14) 0.0617(16) -0.0087(13) 0.0079(15) -0.0002(12)
C4 0.0611(18) 0.0555(16) 0.0439(14) 0.0046(13) -0.0046(13) -0.0116(12)
C5 0.0456(14) 0.0711(18) 0.0462(14) -0.0021(13) 0.0068(12) -0.0082(13)
C6 0.0492(14) 0.0539(15) 0.0477(14) -0.0092(12) 0.0031(12) 0.0021(12)
C7 0.095(2) 0.0711(19) 0.078(2) 0.0217(18) -0.0003(19) -0.0188(17)
C8 0.0485(14) 0.0436(13) 0.0541(15) -0.0014(11) 0.0015(12) -0.0173(12)
C9 0.0441(15) 0.0787(19) 0.0563(16) 0.0018(13) 0.0037(13) -0.0197(15)
C10 0.0492(16) 0.0773(19) 0.0646(18) 0.0149(14) -0.0069(15) -0.0245(16)
C11 0.0603(16) 0.0555(15) 0.0520(15) 0.0014(13) -0.0087(14) -0.0148(13)
C12 0.0494(16) 0.0682(17) 0.0542(15) -0.0033(13) 0.0068(13) -0.0156(14)
C13 0.0431(14) 0.0583(16) 0.0637(16) 0.0054(12) 0.0044(13) -0.0146(13)

loop_
_atom_type_symbol
_atom_type_description
_atom_type_scat_dispersion_real
_atom_type_scat_dispersion_imag
_atom_type_scat_source
C C 0.0033 0.0016
; International Tables
Vol. C, Tables 4.2.6.8 and 6.1.1.4
;
H H 0.0000 0.0000
; International Tables
Vol. C, Tables 4.2.6.8 and 6.1.1.4
;
N N 0.0061 0.0033
; International Tables
Vol. C, Tables 4.2.6.8 and 6.1.1.4
;
O O 0.0106 0.0000
; International Tables
Vol. C, Tables 4.2.6.8 and 6.1.1.4
;
S S 0.1246 0.1234
; International Tables
Vol. C, Tables 4.2.6.8 and 6.1.1.4
;

loop_
_geom_angle_atom_site_label_1
_geom_angle_atom_site_label_2
_geom_angle_atom_site_label_3
_geom_angle
_geom_angle_publ_flag
O2 S1 O1 120.55(12) yes
O2 S1 O3 102.84(11) yes
O1 S1 O3 107.73(11) yes
O2 S1 C1 111.42(12) yes
O1 S1 C1 109.92(12) yes
O3 S1 C1 102.52(10) yes
C8 O3 S1 118.20(14) yes
C12 O4 H4 109.5 ?
O6 N1 O5 122.5(3) yes
O6 N1 C11 118.5(3) yes
O5 N1 C11 119.0(3) yes
C2 C1 C6 121.0(2) ?
C2 C1 S1 119.64(19) ?
C6 C1 S1 119.27(18) ?
C3 C2 C1 119.0(2) ?
C3 C2 H2 120.5 ?
C1 C2 H2 120.5 ?
C2 C3 C4 121.7(2) ?
C2 C3 H3 119.2 ?
C4 C3 H3 119.2 ?
C3 C4 C5 118.1(2) ?
C3 C4 C7 121.3(3) ?
C5 C4 C7 120.6(3) ?
C6 C5 C4 121.6(2) ?
C6 C5 H5 119.2 ?
C4 C5 H5 119.2 ?
C5 C6 C1 118.6(2) ?
C5 C6 H6 120.7 ?
C1 C6 H6 120.7 ?
C4 C7 H7A 109.5 yes
C4 C7 H7B 109.5 ?
H7A C7 H7B 109.5 ?
C4 C7 H7C 109.5 ?
H7A C7 H7C 109.5 ?
H7B C7 H7C 109.5 ?
C13 C8 C9 122.2(3) ?
C13 C8 O3 120.4(2) ?
C9 C8 O3 117.3(2) ?
C10 C9 C8 118.2(3) ?
C10 C9 H9 120.9 ?
C8 C9 H9 120.9 ?
C9 C10 C11 120.7(3) ?
C9 C10 H10 119.7 ?
C11 C10 H10 119.7 ?
C10 C11 C12 121.1(3) ?
C10 C11 N1 118.3(3) ?
C12 C11 N1 120.7(3) ?
O4 C12 C13 117.0(2) yes
O4 C12 C11 124.7(3) yes
C13 C12 C11 118.3(2) ?
C8 C13 C12 119.5(2) ?
C8 C13 H13 120.3 ?
C12 C13 H13 120.3 ?

loop_
_geom_bond_atom_site_label_1
_geom_bond_atom_site_label_2
_geom_bond_distance
_geom_bond_publ_flag
S1 O2 1.4142(19) yes
S1 O1 1.4195(19) yes
S1 O3 1.6160(18) yes
S1 C1 1.740(2) yes
O3 C8 1.402(3) yes
O4 C12 1.346(3) yes
O4 H4 0.8200 ?
O5 N1 1.234(3) yes
O6 N1 1.224(4) yes
N1 C11 1.453(4) yes
C1 C2 1.380(3) ?
C1 C6 1.388(3) ?
C2 C3 1.375(3) ?
C2 H2 0.9300 ?
C3 C4 1.385(4) ?
C3 H3 0.9300 ?
C4 C5 1.387(4) ?
C4 C7 1.504(4) ?
C5 C6 1.381(4) ?
C5 H5 0.9300 ?
C6 H6 0.9300 ?
C7 H7A 0.9600 ?
C7 H7B 0.9600 ?
C7 H7C 0.9600 ?
C8 C13 1.364(3) ?
C8 C9 1.391(4) ?
C9 C10 1.360(4) ?
C9 H9 0.9300 ?
C10 C11 1.374(4) ?
C10 H10 0.9300 ?
C11 C12 1.397(4) ?
C12 C13 1.386(4) ?
C13 H13 0.9300 ?

loop_
_geom_hbond_atom_site_label_D
_geom_hbond_atom_site_label_H
_geom_hbond_atom_site_label_A
_geom_hbond_distance_DH
_geom_hbond_distance_HA
_geom_hbond_distance_DA
_geom_hbond_angle_DHA
_geom_hbond_publ_flag
O4 H4 O5 0.82 1.88 2.581(3) 143 yes
O4 H4 N1 0.82 2.48 2.908(4) 114 yes

loop_
_geom_torsion_atom_site_label_1
_geom_torsion_atom_site_label_2
_geom_torsion_atom_site_label_3
_geom_torsion_atom_site_label_4
_geom_torsion
_geom_torsion_publ_flag
O2 S1 O3 C8 172.30(18) ?
O1 S1 O3 C8 -59.37(19) ?
C1 S1 O3 C8 56.56(18) yes
O2 S1 C1 C2 146.6(2) ?
O1 S1 C1 C2 10.3(2) ?
O3 S1 C1 C2 -104.0(2) ?
O2 S1 C1 C6 -35.9(2) ?
O1 S1 C1 C6 -172.17(18) ?
O3 S1 C1 C6 73.5(2) ?
C6 C1 C2 C3 -0.6(4) ?
S1 C1 C2 C3 176.8(2) ?
C1 C2 C3 C4 -0.4(4) ?
C2 C3 C4 C5 1.0(4) ?
C2 C3 C4 C7 -179.3(3) ?
C3 C4 C5 C6 -0.7(4) ?
C7 C4 C5 C6 179.6(2) ?
C4 C5 C6 C1 -0.3(4) ?
C2 C1 C6 C5 1.0(4) ?
S1 C1 C6 C5 -176.44(19) ?
S1 O3 C8 C13 80.1(2) ?
S1 O3 C8 C9 -102.8(2) ?
C13 C8 C9 C10 -0.6(4) ?
O3 C8 C9 C10 -177.7(2) ?
C8 C9 C10 C11 -0.5(4) ?
C9 C10 C11 C12 1.1(4) ?
C9 C10 C11 N1 -179.2(2) ?
O6 N1 C11 C10 2.4(4) ?
O5 N1 C11 C10 -179.0(3) ?
O6 N1 C11 C12 -178.0(3) ?
O5 N1 C11 C12 0.6(4) ?
C10 C11 C12 O4 179.2(3) ?
N1 C11 C12 O4 -0.5(4) yes
C10 C11 C12 C13 -0.6(4) ?
N1 C11 C12 C13 179.8(2) ?
C9 C8 C13 C12 1.1(4) ?
O3 C8 C13 C12 178.2(2) ?
O4 C12 C13 C8 179.7(2) ?
C11 C12 C13 C8 -0.5(4) ?

loop_
_cod_related_entry_id
_cod_related_entry_database
_cod_related_entry_code
1 ChemSpider 21126539
